data_7125047
loop_
_publ_author_name
'Cheng, Jian'
'Xu, Pan'
'Li, Weipeng'
'Cheng, Yixiang'
'Zhu, Chengjian'

_publ_section_title
;
 The functionalization of a cascade of C(sp(2))-H/C(sp(3))-H bonds:
 synthesis of fused dihydropyrazoles via visible-light photoredox
 catalysis.
;
_journal_issue 80
_journal_name_full 'Chemical communications (Cambridge, England)'
_journal_page_first 11901
_journal_page_last 11904
_journal_paper_doi 10.1039/c6cc06410h
_journal_volume 52
_journal_year 2016
_chemical_formula_sum 'C19 H24 N2 O5'
_chemical_formula_weight 360.400
_chemical_name_systematic 1
_space_group_IT_number 14
_space_group_name_Hall '-P 2ybc'
_space_group_name_H-M_alt 'P 1 21/c 1'
_symmetry_Int_Tables_number 14
_symmetry_space_group_name_Hall '-P 2ybc'
_symmetry_space_group_name_H-M 'P 1 21/c 1'
_audit_creation_date 2016-04-05
_audit_creation_method SHELXL-2014/7
_audit_update_record
;
2016-06-09 deposited with the CCDC.
2016-08-26 downloaded from the CCDC.
;
_cell_angle_alpha 90.000
_cell_angle_beta 97.211(4)
_cell_angle_gamma 90.000
_cell_formula_units_Z 4
_cell_length_a 12.590(2)
_cell_length_b 8.3056(13)
_cell_length_c 17.163(3)
_cell_volume 1780.5(5)
_refine_ls_R_factor_all 0.177
_cod_data_source_file c6cc06410h1.cif
_cod_data_source_block 20160226zy001_0
_cod_original_sg_symbol_Hall -P_2ybc
_cod_database_code 7125047

loop_
_symmetry_equiv_pos_site_id
_symmetry_equiv_pos_as_xyz
1 x,y,z
2 -x,1/2+y,1/2-z
3 -x,-y,-z
4 x,1/2-y,1/2+z

loop_
_atom_site_aniso_label
_atom_site_aniso_U_11
_atom_site_aniso_U_22
_atom_site_aniso_U_33
_atom_site_aniso_U_12
_atom_site_aniso_U_13
_atom_site_aniso_U_23
C1 0.027(3) 0.068(4) 0.043(3) 0.004(3) 0.007(2) 0.012(3)
C2 0.027(2) 0.031(3) 0.026(2) 0.0046(19) 0.0056(18) 0.002(2)
C3 0.033(3) 0.027(2) 0.023(2) 0.0079(19) 0.0034(18) 0.0089(19)
C4 0.029(2) 0.022(2) 0.016(2) -0.0022(18) 0.0066(17) 0.0052(17)
C5 0.026(2) 0.0134(19) 0.0110(19) -0.0027(16) -0.0008(15) -0.0038(15)
C6 0.025(2) 0.019(2) 0.014(2) 0.0024(17) 0.0009(15) 0.0009(16)
C7 0.028(2) 0.028(2) 0.019(2) -0.0017(19) 0.0097(17) 0.0001(18)
C8 0.025(2) 0.016(2) 0.0112(18) -0.0016(16) -0.0002(15) -0.0026(16)
C9 0.024(2) 0.040(3) 0.031(3) -0.010(2) 0.0084(19) 0.001(2)
C10 0.033(3) 0.026(3) 0.053(3) -0.004(2) 0.008(2) 0.007(2)
C11 0.024(2) 0.032(3) 0.032(3) 0.000(2) 0.0000(19) -0.005(2)
C12 0.020(2) 0.023(2) 0.026(2) 0.0017(17) 0.0019(17) 0.0014(18)
C13 0.021(2) 0.030(2) 0.017(2) -0.0026(18) -0.0002(16) -0.0031(18)
C14 0.020(2) 0.029(2) 0.026(2) -0.0007(19) 0.0004(17) -0.001(2)
C15 0.060(4) 0.068(4) 0.023(3) 0.001(3) 0.006(2) -0.018(3)
C16 0.089(5) 0.087(5) 0.031(3) 0.032(4) 0.013(3) 0.002(3)
C17 0.031(3) 0.029(2) 0.022(2) 0.004(2) 0.0040(18) 0.0068(19)
C18 0.046(3) 0.019(2) 0.061(4) 0.000(2) 0.012(3) -0.005(2)
C19 0.065(4) 0.029(3) 0.038(3) -0.010(3) 0.002(3) -0.001(2)
N1 0.021(2) 0.029(2) 0.026(2) -0.0043(16) 0.0008(15) 0.0001(16)
N2 0.0220(19) 0.028(2) 0.0194(18) -0.0076(16) 0.0022(14) -0.0062(15)
O1 0.048(2) 0.052(2) 0.0273(18) 0.0007(19) 0.0007(16) 0.0134(17)
O2 0.0340(19) 0.050(2) 0.0152(15) 0.0029(16) -0.0070(13) -0.0079(15)
O002 0.0272(18) 0.0322(18) 0.0379(19) -0.0073(15) -0.0054(14) -0.0007(15)
O3 0.043(2) 0.0307(19) 0.052(2) 0.0041(16) 0.0221(18) -0.0010(17)
O4 0.034(2) 0.0197(17) 0.058(2) 0.0004(14) 0.0087(16) -0.0026(16)

loop_
_atom_site_label
_atom_site_type_symbol
_atom_site_fract_x
_atom_site_fract_y
_atom_site_fract_z
_atom_site_occupancy
_atom_site_symmetry_multiplicity
_atom_site_Wyckoff_symbol
_atom_site_calc_flag
_atom_site_thermal_displace_type
_atom_site_U_iso_or_equiv
C1 C 0.7256(4) 0.2991(8) 0.6862(3) 1.000 4 e d Uani 0.0456(14)
H1A H 0.7535 0.2891 0.6369 1.000 4 e calc Uiso 0.06800
H1B H 0.7520 0.2124 0.7203 1.000 4 e calc Uiso 0.06800
H1C H 0.7479 0.4000 0.7102 1.000 4 e calc Uiso 0.06800
C2 C 0.6048(4) 0.2926(6) 0.6726(3) 1.000 4 e d Uani 0.0277(10)
C3 C 0.5451(4) 0.2065(5) 0.7229(3) 1.000 4 e d Uani 0.0275(10)
H3 H 0.5810 0.1451 0.7632 1.000 4 e calc Uiso 0.03300
C4 C 0.4351(3) 0.2106(5) 0.7140(2) 1.000 4 e d Uani 0.0221(9)
H4 H 0.3983 0.1514 0.7480 1.000 4 e calc Uiso 0.02700
C5 C 0.3769(3) 0.3035(5) 0.6541(2) 1.000 4 e d Uani 0.0170(9)
C6 C 0.4365(3) 0.3839(5) 0.6024(2) 1.000 4 e d Uani 0.0194(9)
H6 H 0.4010 0.4421 0.5607 1.000 4 e calc Uiso 0.02300
C7 C 0.5465(3) 0.3781(5) 0.6122(2) 1.000 4 e d Uani 0.0242(10)
H7 H 0.5834 0.4338 0.5769 1.000 4 e calc Uiso 0.02900
C8 C 0.2598(3) 0.3107(5) 0.6492(2) 1.000 4 e d Uani 0.0176(9)
C9 C 0.0280(4) 0.1737(6) 0.7224(3) 1.000 4 e d Uani 0.0311(11)
H9A H -0.0338 0.2333 0.7352 1.000 4 e calc Uiso 0.03700
H9B H 0.0636 0.1276 0.7707 1.000 4 e calc Uiso 0.03700
C10 C -0.0090(4) 0.0397(6) 0.6661(3) 1.000 4 e d Uani 0.0374(12)
H10A H 0.0504 -0.0321 0.6606 1.000 4 e calc Uiso 0.04500
H10B H -0.0647 -0.0220 0.6867 1.000 4 e calc Uiso 0.04500
C11 C 0.0367(4) 0.1823(6) 0.5573(3) 1.000 4 e d Uani 0.0295(11)
H11A H 0.0126 0.2145 0.5037 1.000 4 e calc Uiso 0.03500
H11B H 0.0962 0.1084 0.5568 1.000 4 e calc Uiso 0.03500
C12 C 0.0722(3) 0.3301(5) 0.6068(2) 1.000 4 e d Uani 0.0230(9)
H12 H 0.0158 0.4121 0.6019 1.000 4 e calc Uiso 0.02800
C13 C 0.1803(3) 0.4038(5) 0.5884(2) 1.000 4 e d Uani 0.023(1)
C14 C 0.1931(3) 0.3873(6) 0.5018(3) 1.000 4 e d Uani 0.0251(10)
C15 C 0.2480(5) 0.2275(8) 0.4010(3) 1.000 4 e d Uani 0.0504(16)
H15A H 0.1769 0.2174 0.3722 1.000 4 e calc Uiso 0.06000
H15B H 0.2828 0.3197 0.3805 1.000 4 e calc Uiso 0.06000
C16 C 0.3078(6) 0.0865(9) 0.3914(3) 1.000 4 e d Uani 0.068(2)
H16A H 0.3802 0.1016 0.4152 1.000 4 e calc Uiso 0.10300
H16B H 0.3072 0.0647 0.3364 1.000 4 e calc Uiso 0.10300
H16C H 0.2765 -0.0026 0.4159 1.000 4 e calc Uiso 0.10300
C17 C 0.1800(4) 0.5857(6) 0.6049(3) 1.000 4 e d Uani 0.0273(10)
C18 C 0.2767(4) 0.8290(6) 0.5915(4) 1.000 4 e d Uani 0.0417(13)
H18A H 0.2635 0.8730 0.6418 1.000 4 e calc Uiso 0.05000
H18B H 0.2231 0.8710 0.5511 1.000 4 e calc Uiso 0.05000
C19 C 0.3871(5) 0.8734(6) 0.5743(3) 1.000 4 e d Uani 0.0442(14)
H19A H 0.4391 0.8338 0.6155 1.000 4 e calc Uiso 0.06600
H19B H 0.3928 0.9884 0.5712 1.000 4 e calc Uiso 0.06600
H19C H 0.3998 0.8264 0.5252 1.000 4 e calc Uiso 0.06600
N1 N 0.1015(3) 0.2845(5) 0.6899(2) 1.000 4 e d Uani 0.0257(9)
N2 N 0.2102(3) 0.2449(4) 0.7027(2) 1.000 4 e d Uani 0.0230(8)
O1 O 0.1614(3) 0.4862(5) 0.4537(2) 1.000 4 e d Uani 0.0425(9)
O2 O 0.2400(3) 0.2513(4) 0.4855(2) 1.000 4 e d Uani 0.0340(8)
O002 O -0.0493(3) 0.1050(4) 0.5910(2) 1.000 4 e d Uani 0.0333(8)
O3 O 0.1047(3) 0.6604(4) 0.6227(2) 1.000 4 e d Uani 0.0407(9)
O4 O 0.2724(3) 0.6516(4) 0.5932(2) 1.000 4 e d Uani 0.0368(9)

loop_
_atom_type_symbol
_atom_type_radius_bond
C 1.200
H 1.200
N 1.200
O 1.200

loop_
_geom_angle_atom_site_label_1
_geom_angle_atom_site_label_2
_geom_angle_atom_site_label_3
_geom_angle
_geom_angle_publ_flag
C2 C1 H1A 109.50 no
C2 C1 H1B 109.50 no
H1A C1 H1B 109.50 no
C2 C1 H1C 109.50 no
H1A C1 H1C 109.50 no
H1B C1 H1C 109.50 no
C7 C2 C3 116.4(4) no
C7 C2 C1 121.7(4) no
C3 C2 C1 121.8(4) no
C4 C3 C2 121.8(4) no
C4 C3 H3 119.10 no
C2 C3 H3 119.10 no
C3 C4 C5 121.1(4) no
C3 C4 H4 119.40 no
C5 C4 H4 119.40 no
C6 C5 C4 116.8(4) no
C6 C5 C8 123.9(4) no
C4 C5 C8 119.2(4) no
C7 C6 C5 121.2(4) no
C7 C6 H6 119.40 no
C5 C6 H6 119.40 no
C6 C7 C2 122.6(4) no
C6 C7 H7 118.70 no
C2 C7 H7 118.70 no
N2 C8 C5 120.9(4) no
N2 C8 C13 110.9(4) no
C5 C8 C13 128.0(4) no
N1 C9 C10 112.2(4) no
N1 C9 H9A 109.20 no
C10 C9 H9A 109.20 no
N1 C9 H9B 109.20 no
C10 C9 H9B 109.20 no
H9A C9 H9B 107.90 no
O002 C10 C9 110.1(4) no
O002 C10 H10A 109.60 no
C9 C10 H10A 109.60 no
O002 C10 H10B 109.60 no
C9 C10 H10B 109.60 no
H10A C10 H10B 108.20 no
O002 C11 C12 108.5(4) no
O002 C11 H11A 110.00 no
C12 C11 H11A 110.00 no
O002 C11 H11B 110.00 no
C12 C11 H11B 110.00 no
H11A C11 H11B 108.40 no
N1 C12 C11 110.6(4) no
N1 C12 C13 100.2(3) no
C11 C12 C13 113.9(4) no
N1 C12 H12 110.60 no
C11 C12 H12 110.60 no
C13 C12 H12 110.60 no
C14 C13 C17 105.7(4) no
C14 C13 C8 118.1(4) no
C17 C13 C8 112.4(3) no
C14 C13 C12 111.4(3) no
C17 C13 C12 109.0(4) no
C8 C13 C12 100.0(3) no
O1 C14 O2 124.0(4) no
O1 C14 C13 123.1(4) no
O2 C14 C13 112.9(4) no
C16 C15 O2 109.2(5) no
C16 C15 H15A 109.80 no
O2 C15 H15A 109.80 no
C16 C15 H15B 109.80 no
O2 C15 H15B 109.80 no
H15A C15 H15B 108.30 no
C15 C16 H16A 109.50 no
C15 C16 H16B 109.50 no
H16A C16 H16B 109.50 no
C15 C16 H16C 109.50 no
H16A C16 H16C 109.50 no
H16B C16 H16C 109.50 no
O3 C17 O4 124.1(4) no
O3 C17 C13 125.0(4) no
O4 C17 C13 110.9(4) no
O4 C18 C19 106.6(4) no
O4 C18 H18A 110.40 no
C19 C18 H18A 110.40 no
O4 C18 H18B 110.40 no
C19 C18 H18B 110.40 no
H18A C18 H18B 108.60 no
C18 C19 H19A 109.50 no
C18 C19 H19B 109.50 no
H19A C19 H19B 109.50 no
C18 C19 H19C 109.50 no
H19A C19 H19C 109.50 no
H19B C19 H19C 109.50 no
N2 N1 C9 116.4(4) no
N2 N1 C12 109.4(3) no
C9 N1 C12 115.9(3) no
C8 N2 N1 109.9(3) no
C14 O2 C15 114.1(4) no
C10 O002 C11 109.3(3) no
C17 O4 C18 116.8(4) no

loop_
_geom_bond_atom_site_label_1
_geom_bond_atom_site_label_2
_geom_bond_distance
_geom_bond_publ_flag
C1 C2 1.510(7) no
C1 H1A 0.9600 no
C1 H1B 0.9600 no
C1 H1C 0.9600 no
C2 C7 1.388(6) no
C2 C3 1.410(6) no
C3 C4 1.374(6) no
C3 H3 0.9300 no
C4 C5 1.414(6) no
C4 H4 0.9300 no
C5 C6 1.400(6) no
C5 C8 1.468(6) no
C6 C7 1.376(6) no
C6 H6 0.9300 no
C7 H7 0.9300 no
C8 N2 1.295(5) no
C8 C13 1.557(6) no
C9 N1 1.464(6) no
C9 C10 1.509(7) no
C9 H9A 0.9700 no
C9 H9B 0.9700 no
C10 O002 1.432(6) no
C10 H10A 0.9700 no
C10 H10B 0.9700 no
C11 O002 1.441(6) no
C11 C12 1.528(6) no
C11 H11A 0.9700 no
C11 H11B 0.9700 no
C12 N1 1.476(5) no
C12 C13 1.560(6) no
C12 H12 0.9800 no
C13 C14 1.522(6) no
C13 C17 1.537(6) no
C14 O1 1.197(5) no
C14 O2 1.321(5) no
C15 C16 1.413(9) no
C15 O2 1.480(6) no
C15 H15A 0.9700 no
C15 H15B 0.9700 no
C16 H16A 0.9600 no
C16 H16B 0.9600 no
C16 H16C 0.9600 no
C17 O3 1.204(5) no
C17 O4 1.324(6) no
C18 O4 1.475(6) no
C18 C19 1.503(7) no
C18 H18A 0.9700 no
C18 H18B 0.9700 no
C19 H19A 0.9600 no
C19 H19B 0.9600 no
C19 H19C 0.9600 no
N1 N2 1.398(5) no

loop_
_geom_hbond_atom_site_label_D
_geom_hbond_atom_site_label_H
_geom_hbond_atom_site_label_A
_geom_hbond_site_symmetry_A
_geom_hbond_distance_DH
_geom_hbond_distance_HA
_geom_hbond_distance_DA
_geom_hbond_angle_DHA
_geom_hbond_publ_flag
C12 H12 O1 3_566 0.9800 2.4600 3.360(6) 152.00 no

loop_
_geom_torsion_atom_site_label_1
_geom_torsion_atom_site_label_2
_geom_torsion_atom_site_label_3
_geom_torsion_atom_site_label_4
_geom_torsion
_geom_torsion_publ_flag
C7 C2 C3 C4 -1.8(7) no
C1 C2 C3 C4 174.9(5) no
C2 C3 C4 C5 -0.7(7) no
C3 C4 C5 C6 3.0(6) no
C3 C4 C5 C8 -177.0(4) no
C4 C5 C6 C7 -3.0(6) no
C8 C5 C6 C7 177.1(4) no
C5 C6 C7 C2 0.6(7) no
C3 C2 C7 C6 1.9(7) no
C1 C2 C7 C6 -174.8(5) no
C6 C5 C8 N2 -174.1(4) no
C4 C5 C8 N2 5.9(6) no
C6 C5 C8 C13 0.3(6) no
C4 C5 C8 C13 -179.7(4) no
N1 C9 C10 O002 -51.4(5) no
O002 C11 C12 N1 55.4(5) no
O002 C11 C12 C13 167.3(3) no
N2 C8 C13 C14 -137.4(4) no
C5 C8 C13 C14 47.8(6) no
N2 C8 C13 C17 99.1(4) no
C5 C8 C13 C17 -75.8(5) no
N2 C8 C13 C12 -16.4(4) no
C5 C8 C13 C12 168.7(4) no
N1 C12 C13 C14 152.3(4) no
C11 C12 C13 C14 34.3(5) no
N1 C12 C13 C17 -91.4(4) no
C11 C12 C13 C17 150.6(4) no
N1 C12 C13 C8 26.6(4) no
C11 C12 C13 C8 -91.4(4) no
C17 C13 C14 O1 -29.3(6) no
C8 C13 C14 O1 -156.1(4) no
C12 C13 C14 O1 89.0(5) no
C17 C13 C14 O2 152.3(4) no
C8 C13 C14 O2 25.5(5) no
C12 C13 C14 O2 -89.4(4) no
C14 C13 C17 O3 114.1(5) no
C8 C13 C17 O3 -115.7(5) no
C12 C13 C17 O3 -5.8(6) no
C14 C13 C17 O4 -62.8(4) no
C8 C13 C17 O4 67.4(5) no
C12 C13 C17 O4 177.4(3) no
C10 C9 N1 N2 -88.4(5) no
C10 C9 N1 C12 42.5(6) no
C11 C12 N1 N2 89.6(4) no
C13 C12 N1 N2 -30.8(4) no
C11 C12 N1 C9 -44.5(5) no
C13 C12 N1 C9 -164.9(4) no
C5 C8 N2 N1 173.0(3) no
C13 C8 N2 N1 -2.3(4) no
C9 N1 N2 C8 156.0(4) no
C12 N1 N2 C8 22.1(4) no
O1 C14 O2 C15 -1.7(7) no
C13 C14 O2 C15 176.7(4) no
C16 C15 O2 C14 174.7(5) no
C9 C10 O002 C11 65.2(5) no
C12 C11 O002 C10 -67.2(5) no
O3 C17 O4 C18 -8.5(7) no
C13 C17 O4 C18 168.4(4) no
C19 C18 O4 C17 -177.8(4) no
